data_7044870
loop_
_publ_author_name
'Garoni, Eleonora'
'Boixel, Julien'
'Dorcet, Vincent'
'Roisnel, Thierry'
'Roberto, Dominique'
'Jacquemin, Denis'
'Guerchais, V\'eronique'

_publ_section_title
;
 Controlling the emission in flexibly-linked (N^C^N)platinum dyads.
;
_journal_issue 1
_journal_name_full 'Dalton transactions (Cambridge, England : 2003)'
_journal_page_first 224
_journal_page_last 232
_journal_paper_doi 10.1039/c7dt03695g
_journal_volume 47
_journal_year 2017
_chemical_compound_source 'synthesis as described'
_chemical_formula_moiety 'C22 H23 Cl N2 O4 Pt'
_chemical_formula_sum 'C22 H23 Cl N2 O4 Pt'
_chemical_formula_weight 609.96
_space_group_crystal_system monoclinic
_space_group_IT_number 14
_space_group_name_Hall '-P 2ybc'
_space_group_name_H-M_alt 'P 1 21/c 1'
_symmetry_space_group_name_Hall '-P 2ybc'
_symmetry_space_group_name_H-M 'P 1 21/c 1'
_atom_sites_solution_hydrogens geom
_audit_update_record
;
2017-06-16 deposited with the CCDC.
2017-11-27 downloaded from the CCDC.
;
_cell_angle_alpha 90
_cell_angle_beta 105.283(4)
_cell_angle_gamma 90
_cell_formula_units_Z 4
_cell_length_a 14.7007(18)
_cell_length_b 17.547(2)
_cell_length_c 8.3565(9)
_cell_measurement_reflns_used 9609
_cell_measurement_temperature 150
_cell_measurement_theta_max 27.52
_cell_measurement_theta_min 2.32
_cell_measurement_wavelength 0.71073
_cell_volume 2079.4(4)
_computing_cell_refinement 'APEX3 (Bruker, 2015); SAINT (Bruker, 2014)'
_computing_data_collection 'SAINT (Bruker, 2014)'
_computing_data_reduction 'SAINT (Bruker, 2014)'
_computing_molecular_graphics 'SXGRAPH (Farrugia, 1999), Mercury (CSD, 2016)'
_computing_publication_material 'CRYSCALC (T. Roisnel, local program, 2017)'
_computing_structure_refinement 'SHELXL-2016/6 (Sheldrick, 2016)'
_computing_structure_solution 'SHELXT (Sheldrick, 2015)'
_diffrn_ambient_temperature 150
_diffrn_detector '(CMOS) PHOTON 100'
_diffrn_measured_fraction_theta_full 0.997
_diffrn_measured_fraction_theta_max 0.998
_diffrn_measurement_device_type 'D8 VENTURE Bruker AXS'
_diffrn_measurement_method 'rotation images'
_diffrn_radiation_monochromator 'multilayer monochromator'
_diffrn_radiation_probe x-ray
_diffrn_radiation_source 'Incoatec microfocus sealed tube'
_diffrn_radiation_type MoK\a
_diffrn_radiation_wavelength 0.71073
_diffrn_reflns_av_R_equivalents 0.0533
_diffrn_reflns_av_unetI/netI 0.0460
_diffrn_reflns_limit_h_max 19
_diffrn_reflns_limit_h_min -19
_diffrn_reflns_limit_k_max 22
_diffrn_reflns_limit_k_min -21
_diffrn_reflns_limit_l_max 10
_diffrn_reflns_limit_l_min -10
_diffrn_reflns_number 23269
_diffrn_reflns_theta_full 25.242
_diffrn_reflns_theta_max 27.483
_diffrn_reflns_theta_min 3.099
_exptl_absorpt_coefficient_mu 6.909
_exptl_absorpt_correction_T_max 0.501
_exptl_absorpt_correction_T_min 0.261
_exptl_absorpt_correction_type multi-scan
_exptl_absorpt_process_details
;
  [Sheldrick, G.M. (2014). SADABS Bruker AXS Inc., Madison, Wisconsin, USA]
;
_exptl_crystal_colour orange
_exptl_crystal_density_diffrn 1.948
_exptl_crystal_description plate
_exptl_crystal_F_000 1184
_exptl_crystal_size_max 0.450
_exptl_crystal_size_mid 0.360
_exptl_crystal_size_min 0.100
_refine_diff_density_max 2.507
_refine_diff_density_min -2.732
_refine_diff_density_rms 0.342
_refine_ls_extinction_method none
_refine_ls_goodness_of_fit_ref 1.054
_refine_ls_hydrogen_treatment constr
_refine_ls_matrix_type full
_refine_ls_number_parameters 271
_refine_ls_number_reflns 4760
_refine_ls_number_restraints 0
_refine_ls_restrained_S_all 1.054
_refine_ls_R_factor_all 0.0643
_refine_ls_R_factor_gt 0.0537
_refine_ls_shift/su_max 0.002
_refine_ls_shift/su_mean 0.000
_refine_ls_structure_factor_coef Fsqd
_refine_ls_weighting_details 'w=1/[\s^2^(Fo^2^)+(0.1291P)^2^+14.3480P] where P=(Fo^2^+2Fc^2^)/3'
_refine_ls_weighting_scheme calc
_refine_ls_wR_factor_gt 0.1687
_refine_ls_wR_factor_ref 0.1833
_reflns_Friedel_coverage 0.000
_reflns_number_gt 3997
_reflns_number_total 4760
_reflns_threshold_expression >2sigma(I)
_cod_data_source_file c7dt03695g2.cif
_cod_data_source_block EGR72_P3
_cod_depositor_comments 'Adding full bibliography for 7044870.cif.'
_cod_original_cell_volume 2079.3(4)
_cod_database_code 7044870

loop_
_space_group_symop_operation_xyz
'x, y, z'
'-x, y+1/2, -z+1/2'
'-x, -y, -z'
'x, -y-1/2, z-1/2'

loop_
_atom_site_label
_atom_site_type_symbol
_atom_site_fract_x
_atom_site_fract_y
_atom_site_fract_z
_atom_site_U_iso_or_equiv
_atom_site_adp_type
_atom_site_occupancy
_atom_site_site_symmetry_order
_atom_site_calc_flag
_atom_site_refinement_flags_posn
_atom_site_refinement_flags_adp
_atom_site_refinement_flags_occupancy
_atom_site_disorder_assembly
_atom_site_disorder_group
Pt1 Pt 0.38055(2) 0.44332(2) -0.16863(4) 0.01986(16) Uani 1 1 d . . . . .
Cl1 Cl 0.25117(18) 0.52602(14) -0.3016(3) 0.0356(5) Uani 1 1 d . . . . .
C1 C 0.4790(6) 0.3736(4) -0.0749(9) 0.0199(16) Uani 1 1 d . . . . .
C3 C 0.6230(6) 0.2714(5) 0.0541(10) 0.0231(16) Uani 1 1 d . . . . .
O4 O 0.6868(4) 0.2159(3) 0.1163(8) 0.0270(13) Uani 1 1 d . . . . .
C5 C 0.7795(6) 0.2252(5) 0.0916(12) 0.0285(18) Uani 1 1 d . . . . .
H5A H 0.809776 0.271286 0.150511 0.034 Uiso 1 1 calc R U . . .
H5B H 0.774748 0.231394 -0.028011 0.034 Uiso 1 1 calc R U . . .
C6 C 0.8372(7) 0.1565(5) 0.1570(12) 0.032(2) Uani 1 1 d . . . . .
H6A H 0.804831 0.110124 0.102651 0.039 Uiso 1 1 calc R U . . .
H6B H 0.899151 0.160040 0.131475 0.039 Uiso 1 1 calc R U . . .
O7 O 0.8507(5) 0.1512(4) 0.3304(8) 0.0276(13) Uani 1 1 d . . . . .
C8 C 0.9113(7) 0.0888(6) 0.3967(14) 0.036(2) Uani 1 1 d . . . . .
H8A H 0.972613 0.095084 0.369910 0.043 Uiso 1 1 calc R U . . .
H8B H 0.882533 0.040461 0.346435 0.043 Uiso 1 1 calc R U . . .
C9 C 0.9264(8) 0.0859(7) 0.5806(14) 0.042(3) Uani 1 1 d . . . . .
H9A H 0.864718 0.086838 0.607337 0.050 Uiso 1 1 calc R U . . .
H9B H 0.958848 0.037874 0.624389 0.050 Uiso 1 1 calc R U . . .
O10 O 0.9814(6) 0.1487(6) 0.6568(9) 0.050(2) Uani 1 1 d . . . . .
C11A C 0.9923(12) 0.1554(14) 0.8283(17) 0.089(5) Uani 0.5 1 d . . P A 1
H11A H 1.011010 0.208823 0.857841 0.107 Uiso 0.5 1 calc R U P A 1
H11B H 0.928689 0.148888 0.845848 0.107 Uiso 0.5 1 calc R U P A 1
C12A C 1.052(3) 0.111(4) 0.944(5) 0.089(5) Uani 0.5 1 d . . P A 1
H12A H 1.015519 0.065546 0.962238 0.107 Uiso 0.5 1 calc R U P A 1
H12B H 1.068977 0.139625 1.048994 0.107 Uiso 0.5 1 calc R U P A 1
O13A O 1.1355(17) 0.0844(18) 0.913(3) 0.089(6) Uani 0.5 1 d . . P A 1
H13A H 1.165127 0.057811 0.993386 0.133 Uiso 0.5 1 calc R U P A 1
C11B C 0.9923(12) 0.1554(14) 0.8283(17) 0.089(5) Uani 0.5 1 d . . P A 2
H11C H 0.931798 0.143689 0.854155 0.107 Uiso 0.5 1 calc R U P A 2
H11D H 1.010333 0.208279 0.864277 0.107 Uiso 0.5 1 calc R U P A 2
C12B C 1.070(3) 0.099(4) 0.923(5) 0.089(5) Uani 0.5 1 d . . P A 2
H12C H 1.054785 0.047338 0.876084 0.107 Uiso 0.5 1 calc R U P A 2
H12D H 1.131091 0.114237 0.903479 0.107 Uiso 0.5 1 calc R U P A 2
O13B O 1.0794(16) 0.0961(18) 1.078(3) 0.089(6) Uani 0.5 1 d . . P A 2
H13B H 1.122054 0.064807 1.121698 0.133 Uiso 0.5 1 calc R U P A 2
N21 N 0.3106(5) 0.3708(4) -0.0511(8) 0.0231(15) Uani 1 1 d . . . . .
C22 C 0.2202(6) 0.3782(6) -0.0429(13) 0.031(2) Uani 1 1 d . . . . .
H22 H 0.183380 0.419564 -0.098721 0.037 Uiso 1 1 calc R U . . .
C23 C 0.1805(7) 0.3275(7) 0.0440(14) 0.038(2) Uani 1 1 d . . . . .
H23 H 0.117481 0.334521 0.050685 0.046 Uiso 1 1 calc R U . . .
C24 C 0.2332(7) 0.2659(7) 0.1223(14) 0.041(3) Uani 1 1 d . . . . .
H24 H 0.206437 0.230223 0.182387 0.049 Uiso 1 1 calc R U . . .
C25 C 0.3245(7) 0.2570(6) 0.1119(12) 0.033(2) Uani 1 1 d . . . . .
H25 H 0.360260 0.214065 0.162002 0.039 Uiso 1 1 calc R U . . .
C26 C 0.3644(6) 0.3102(5) 0.0287(10) 0.0236(17) Uani 1 1 d . . . . .
C27 C 0.4623(6) 0.3121(4) 0.0178(10) 0.0193(15) Uani 1 1 d . . . . .
C28 C 0.5337(7) 0.2609(5) 0.0833(10) 0.0223(16) Uani 1 1 d . . . . .
H28 H 0.522739 0.218885 0.147502 0.027 Uiso 1 1 calc R U . . .
N31 N 0.4870(5) 0.4934(4) -0.2456(8) 0.0217(14) Uani 1 1 d . . . . .
C32 C 0.4825(8) 0.5582(4) -0.3304(11) 0.027(2) Uani 1 1 d . . . . .
H32 H 0.424509 0.585307 -0.360226 0.033 Uiso 1 1 calc R U . . .
C33 C 0.5591(7) 0.5876(5) -0.3768(11) 0.0284(19) Uani 1 1 d . . . . .
H33 H 0.554094 0.634453 -0.435486 0.034 Uiso 1 1 calc R U . . .
C34 C 0.6424(9) 0.5479(5) -0.3367(14) 0.033(2) Uani 1 1 d . . . . .
H34 H 0.694963 0.566046 -0.371607 0.040 Uiso 1 1 calc R U . . .
C35 C 0.6498(7) 0.4809(5) -0.2448(11) 0.0265(18) Uani 1 1 d . . . . .
H35 H 0.707772 0.453871 -0.212986 0.032 Uiso 1 1 calc R U . . .
C36 C 0.5700(7) 0.4541(4) -0.2000(10) 0.0197(16) Uani 1 1 d . . . . .
C37 C 0.5688(6) 0.3856(4) -0.0995(10) 0.0189(15) Uani 1 1 d . . . . .
C38 C 0.6420(6) 0.3341(5) -0.0353(10) 0.0215(16) Uani 1 1 d . . . . .
H38 H 0.702848 0.341608 -0.051886 0.026 Uiso 1 1 calc R U . . .

loop_
_atom_site_aniso_label
_atom_site_aniso_U_11
_atom_site_aniso_U_22
_atom_site_aniso_U_33
_atom_site_aniso_U_23
_atom_site_aniso_U_13
_atom_site_aniso_U_12
Pt1 0.0250(2) 0.0176(2) 0.0159(2) -0.00149(9) 0.00339(15) 0.00388(10)
Cl1 0.0380(13) 0.0352(12) 0.0330(12) 0.0080(9) 0.0083(10) 0.0156(10)
C1 0.031(4) 0.017(4) 0.011(3) -0.002(3) 0.005(3) 0.005(3)
C3 0.026(4) 0.023(4) 0.016(3) 0.001(3) -0.002(3) 0.004(3)
O4 0.024(3) 0.023(3) 0.032(3) 0.007(2) 0.005(3) 0.001(2)
C5 0.023(4) 0.033(5) 0.030(4) 0.010(4) 0.007(4) 0.005(4)
C6 0.035(5) 0.032(5) 0.030(5) 0.002(4) 0.009(4) 0.010(4)
O7 0.028(3) 0.031(3) 0.025(3) 0.003(2) 0.008(3) 0.008(3)
C8 0.028(5) 0.036(5) 0.042(6) 0.006(4) 0.006(4) 0.012(4)
C9 0.035(6) 0.052(6) 0.039(6) 0.021(5) 0.012(5) 0.012(5)
O10 0.034(4) 0.086(6) 0.029(4) 0.009(4) 0.007(3) 0.013(4)
C11A 0.063(9) 0.170(16) 0.030(5) 0.009(7) 0.005(5) 0.052(9)
C12A 0.063(9) 0.170(16) 0.030(5) 0.009(7) 0.005(5) 0.052(9)
O13A 0.067(11) 0.156(17) 0.042(8) 0.023(10) 0.015(7) 0.039(11)
C11B 0.063(9) 0.170(16) 0.030(5) 0.009(7) 0.005(5) 0.052(9)
C12B 0.063(9) 0.170(16) 0.030(5) 0.009(7) 0.005(5) 0.052(9)
O13B 0.067(11) 0.156(17) 0.042(8) 0.023(10) 0.015(7) 0.039(11)
N21 0.030(4) 0.026(4) 0.013(3) -0.001(3) 0.004(3) 0.006(3)
C22 0.019(4) 0.039(5) 0.037(5) 0.004(4) 0.012(4) 0.009(4)
C23 0.021(4) 0.054(6) 0.045(6) 0.005(5) 0.018(4) 0.006(4)
C24 0.029(5) 0.055(7) 0.044(6) 0.021(5) 0.019(5) 0.002(5)
C25 0.036(5) 0.037(5) 0.024(4) 0.009(4) 0.005(4) 0.003(4)
C26 0.029(4) 0.024(4) 0.018(4) 0.000(3) 0.006(3) 0.002(3)
C27 0.019(4) 0.020(3) 0.020(4) -0.002(3) 0.006(3) 0.004(3)
C28 0.032(5) 0.018(4) 0.016(4) 0.002(3) 0.004(3) -0.001(3)
N31 0.029(4) 0.017(3) 0.019(3) -0.001(3) 0.006(3) 0.002(3)
C32 0.047(6) 0.017(4) 0.013(4) 0.001(3) 0.000(4) 0.006(3)
C33 0.043(5) 0.020(4) 0.020(4) 0.003(3) 0.004(4) -0.009(4)
C34 0.039(6) 0.027(5) 0.038(6) 0.000(4) 0.019(5) -0.006(4)
C35 0.032(5) 0.024(4) 0.024(4) 0.003(3) 0.006(4) 0.000(3)
C36 0.029(4) 0.016(3) 0.012(4) -0.003(3) 0.001(3) -0.001(3)
C37 0.024(4) 0.017(3) 0.016(3) 0.000(3) 0.004(3) 0.001(3)
C38 0.025(4) 0.022(4) 0.016(4) 0.000(3) 0.003(3) 0.000(3)

loop_
_atom_type_symbol
_atom_type_description
_atom_type_scat_dispersion_real
_atom_type_scat_dispersion_imag
_atom_type_scat_source
C C 0.0033 0.0016 'International Tables Vol C Tables 4.2.6.8 and 6.1.1.4'
H H 0.0000 0.0000 'International Tables Vol C Tables 4.2.6.8 and 6.1.1.4'
Cl Cl 0.1484 0.1585 'International Tables Vol C Tables 4.2.6.8 and 6.1.1.4'
N N 0.0061 0.0033 'International Tables Vol C Tables 4.2.6.8 and 6.1.1.4'
O O 0.0106 0.0060 'International Tables Vol C Tables 4.2.6.8 and 6.1.1.4'
Pt Pt -1.7033 8.3905 'International Tables Vol C Tables 4.2.6.8 and 6.1.1.4'

loop_
_geom_angle_atom_site_label_1
_geom_angle_atom_site_label_2
_geom_angle_atom_site_label_3
_geom_angle
C1 Pt1 N31 81.0(3)
C1 Pt1 N21 80.0(3)
N31 Pt1 N21 160.9(3)
C1 Pt1 Cl1 176.3(2)
N31 Pt1 Cl1 99.9(2)
N21 Pt1 Cl1 99.2(2)
C27 C1 C37 120.7(7)
C27 C1 Pt1 120.2(6)
C37 C1 Pt1 119.1(6)
O4 C3 C38 123.6(8)
O4 C3 C28 114.9(7)
C38 C3 C28 121.4(8)
C3 O4 C5 116.7(7)
O4 C5 C6 109.0(7)
O4 C5 H5A 109.9
C6 C5 H5A 109.9
O4 C5 H5B 109.9
C6 C5 H5B 109.9
H5A C5 H5B 108.3
O7 C6 C5 109.9(7)
O7 C6 H6A 109.7
C5 C6 H6A 109.7
O7 C6 H6B 109.7
C5 C6 H6B 109.7
H6A C6 H6B 108.2
C6 O7 C8 110.6(7)
O7 C8 C9 109.4(8)
O7 C8 H8A 109.8
C9 C8 H8A 109.8
O7 C8 H8B 109.8
C9 C8 H8B 109.8
H8A C8 H8B 108.2
O10 C9 C8 110.5(9)
O10 C9 H9A 109.6
C8 C9 H9A 109.6
O10 C9 H9B 109.6
C8 C9 H9B 109.6
H9A C9 H9B 108.1
C11B O10 C9 115.0(12)
C11A O10 C9 115.0(12)
C12A C11A O10 123(2)
C12A C11A H11A 106.5
O10 C11A H11A 106.5
C12A C11A H11B 106.5
O10 C11A H11B 106.5
H11A C11A H11B 106.5
C11A C12A O13A 119(3)
C11A C12A H12A 107.5
O13A C12A H12A 107.5
C11A C12A H12B 107.5
O13A C12A H12B 107.5
H12A C12A H12B 107.0
C12A O13A H13A 109.5
O10 C11B C12B 109.6(17)
O10 C11B H11C 109.8
C12B C11B H11C 109.8
O10 C11B H11D 109.8
C12B C11B H11D 109.8
H11C C11B H11D 108.2
O13B C12B C11B 114(3)
O13B C12B H12C 108.7
C11B C12B H12C 108.7
O13B C12B H12D 108.7
C11B C12B H12D 108.7
H12C C12B H12D 107.6
C12B O13B H13B 109.5
C22 N21 C26 119.5(8)
C22 N21 Pt1 126.1(6)
C26 N21 Pt1 114.3(6)
N21 C22 C23 121.6(9)
N21 C22 H22 119.2
C23 C22 H22 119.2
C22 C23 C24 119.4(9)
C22 C23 H23 120.3
C24 C23 H23 120.3
C25 C24 C23 119.4(9)
C25 C24 H24 120.3
C23 C24 H24 120.3
C24 C25 C26 120.3(9)
C24 C25 H25 119.8
C26 C25 H25 119.8
C25 C26 N21 119.6(8)
C25 C26 C27 126.9(8)
N21 C26 C27 113.5(7)
C28 C27 C1 119.9(7)
C28 C27 C26 128.1(8)
C1 C27 C26 112.0(7)
C27 C28 C3 119.5(7)
C27 C28 H28 120.3
C3 C28 H28 120.3
C32 N31 C36 119.6(8)
C32 N31 Pt1 126.9(7)
C36 N31 Pt1 113.5(5)
N31 C32 C33 122.5(9)
N31 C32 H32 118.7
C33 C32 H32 118.7
C34 C33 C32 118.8(8)
C34 C33 H33 120.6
C32 C33 H33 120.6
C33 C34 C35 119.9(10)
C33 C34 H34 120.0
C35 C34 H34 120.0
C34 C35 C36 118.7(9)
C34 C35 H35 120.6
C36 C35 H35 120.6
N31 C36 C35 120.4(7)
N31 C36 C37 115.3(8)
C35 C36 C37 124.3(8)
C38 C37 C1 120.3(7)
C38 C37 C36 128.5(8)
C1 C37 C36 111.1(7)
C37 C38 C3 118.1(8)
C37 C38 H38 120.9
C3 C38 H38 120.9

loop_
_geom_bond_atom_site_label_1
_geom_bond_atom_site_label_2
_geom_bond_distance
Pt1 C1 1.899(8)
Pt1 N31 2.040(7)
Pt1 N21 2.043(7)
Pt1 Cl1 2.417(2)
C1 C27 1.387(11)
C1 C37 1.404(12)
C3 O4 1.357(10)
C3 C38 1.399(11)
C3 C28 1.409(13)
O4 C5 1.439(11)
C5 C6 1.493(12)
C5 H5A 0.9900
C5 H5B 0.9900
C6 O7 1.413(11)
C6 H6A 0.9900
C6 H6B 0.9900
O7 C8 1.428(11)
C8 C9 1.495(15)
C8 H8A 0.9900
C8 H8B 0.9900
C9 O10 1.414(16)
C9 H9A 0.9900
C9 H9B 0.9900
O10 C11B 1.405(15)
O10 C11A 1.405(15)
C11A C12A 1.36(4)
C11A H11A 0.9900
C11A H11B 0.9900
C12A O13A 1.40(4)
C12A H12A 0.9900
C12A H12B 0.9900
O13A H13A 0.8400
C11B C12B 1.56(4)
C11B H11C 0.9900
C11B H11D 0.9900
C12B O13B 1.27(4)
C12B H12C 0.9900
C12B H12D 0.9900
O13B H13B 0.8400
N21 C22 1.355(11)
N21 C26 1.387(11)
C22 C23 1.373(14)
C22 H22 0.9500
C23 C24 1.389(15)
C23 H23 0.9500
C24 C25 1.377(14)
C24 H24 0.9500
C25 C26 1.384(13)
C25 H25 0.9500
C26 C27 1.465(12)
C27 C28 1.382(12)
C28 H28 0.9500
N31 C32 1.333(10)
N31 C36 1.366(11)
C32 C33 1.384(15)
C32 H32 0.9500
C33 C34 1.371(16)
C33 H33 0.9500
C34 C35 1.393(13)
C34 H34 0.9500
C35 C36 1.402(13)
C35 H35 0.9500
C36 C37 1.470(11)
C37 C38 1.399(11)
C38 H38 0.9500

loop_
_geom_torsion_atom_site_label_1
_geom_torsion_atom_site_label_2
_geom_torsion_atom_site_label_3
_geom_torsion_atom_site_label_4
_geom_torsion
N31 Pt1 C1 C27 178.6(7)
N21 Pt1 C1 C27 0.6(6)
N31 Pt1 C1 C37 -0.9(6)
N21 Pt1 C1 C37 -178.8(7)
C38 C3 O4 C5 2.1(12)
C28 C3 O4 C5 -178.9(7)
C3 O4 C5 C6 -175.9(7)
O4 C5 C6 O7 -64.5(10)
C5 C6 O7 C8 -176.0(8)
C6 O7 C8 C9 178.4(9)
O7 C8 C9 O10 -69.1(11)
C8 C9 O10 C11B 174.2(10)
C8 C9 O10 C11A 174.2(10)
C9 O10 C11A C12A 76(4)
O10 C11A C12A O13A 32(7)
C9 O10 C11B C12B 80(3)
O10 C11B C12B O13B -174(4)
C26 N21 C22 C23 0.6(14)
Pt1 N21 C22 C23 -177.8(8)
N21 C22 C23 C24 -1.7(17)
C22 C23 C24 C25 0.3(18)
C23 C24 C25 C26 2.0(17)
C24 C25 C26 N21 -3.1(14)
C24 C25 C26 C27 174.8(10)
C22 N21 C26 C25 1.8(12)
Pt1 N21 C26 C25 -179.6(7)
C22 N21 C26 C27 -176.4(8)
Pt1 N21 C26 C27 2.2(9)
C37 C1 C27 C28 -1.7(12)
Pt1 C1 C27 C28 178.9(6)
C37 C1 C27 C26 179.9(7)
Pt1 C1 C27 C26 0.4(9)
C25 C26 C27 C28 2.0(15)
N21 C26 C27 C28 180.0(8)
C25 C26 C27 C1 -179.7(9)
N21 C26 C27 C1 -1.7(10)
C1 C27 C28 C3 -0.4(12)
C26 C27 C28 C3 177.7(8)
O4 C3 C28 C27 -176.8(7)
C38 C3 C28 C27 2.2(12)
C36 N31 C32 C33 0.7(13)
Pt1 N31 C32 C33 179.9(6)
N31 C32 C33 C34 1.2(14)
C32 C33 C34 C35 -2.7(15)
C33 C34 C35 C36 2.2(14)
C32 N31 C36 C35 -1.2(12)
Pt1 N31 C36 C35 179.5(6)
C32 N31 C36 C37 177.0(7)
Pt1 N31 C36 C37 -2.4(8)
C34 C35 C36 N31 -0.3(13)
C34 C35 C36 C37 -178.2(8)
C27 C1 C37 C38 2.1(12)
Pt1 C1 C37 C38 -178.5(6)
C27 C1 C37 C36 -179.6(7)
Pt1 C1 C37 C36 -0.1(9)
N31 C36 C37 C38 179.8(8)
C35 C36 C37 C38 -2.1(13)
N31 C36 C37 C1 1.7(10)
C35 C36 C37 C1 179.7(8)
C1 C37 C38 C3 -0.4(11)
C36 C37 C38 C3 -178.4(8)
O4 C3 C38 C37 177.1(7)
C28 C3 C38 C37 -1.8(12)
